data_4073277
loop_
_publ_author_name
'Miyake, Yoshihiro'
'Nomaguchi, Yohei'
'Yuki, Masahiro'
'Nishibayashi, Yoshiaki'

_publ_section_title
;
 Synthesis and Reactivity of Diphosphine-Bridged Diruthenium Complexes
;
_journal_issue 14
_journal_name_full Organometallics
_journal_page_first 3611
_journal_paper_doi 10.1021/om070216a
_journal_volume 26
_journal_year 2007
_chemical_absolute_configuration 'CHOOSE rm ad rmad syn or unk'
_chemical_formula_moiety 'C44 H50 Cl2 P2 Ru2 '
_chemical_formula_sum 'C44 H50 Cl2 P2 Ru2'
_chemical_formula_weight 913.87
_space_group_IT_number 154
_symmetry_cell_setting trigonal
_symmetry_Int_Tables_number 154
_symmetry_space_group_name_Hall 'P 32 2"'
_symmetry_space_group_name_H-M 'P 32 2 1'
_cell_angle_alpha 90.0000
_cell_angle_beta 90.0000
_cell_angle_gamma 120.0000
_cell_formula_units_Z 3
_cell_length_a 18.0110(14)
_cell_length_b 18.0110(14)
_cell_length_c 12.1888(10)
_cell_measurement_reflns_used 43118
_cell_measurement_temperature 173.1
_cell_measurement_theta_max 27.4
_cell_measurement_theta_min 1.3
_cell_volume 3424.3(5)
_computing_cell_refinement PROCESS-AUTO
_computing_data_collection PROCESS-AUTO
_computing_data_reduction CrystalStructure
_computing_publication_material 'CrystalStructure 3.7.0'
_computing_structure_refinement CRYSTALS
_computing_structure_solution SIR97
_diffrn_detector_area_resol_mean 10.00
_diffrn_measured_fraction_theta_full 1.050
_diffrn_measured_fraction_theta_max 1.045
_diffrn_measurement_device_type 'Rigaku RAXIS-RAPID'
_diffrn_measurement_method \w
_diffrn_radiation_type 'Mo K\a'
_diffrn_radiation_wavelength 0.71069
_diffrn_reflns_av_R_equivalents 0.058
_diffrn_reflns_limit_h_max 23
_diffrn_reflns_limit_h_min -23
_diffrn_reflns_limit_k_max 22
_diffrn_reflns_limit_k_min -23
_diffrn_reflns_limit_l_max 15
_diffrn_reflns_limit_l_min -15
_diffrn_reflns_number 33261
_diffrn_reflns_theta_full 25.00
_diffrn_reflns_theta_max 27.45
_exptl_absorpt_coefficient_mu 0.876
_exptl_absorpt_correction_T_max 0.769
_exptl_absorpt_correction_T_min 0.628
_exptl_absorpt_correction_type multi-scan
_exptl_absorpt_process_details
;
    Higashi, T. (1995). Program for Absorption Correction.
    Rigaku Corporation, Tokyo, Japan.
;
_exptl_crystal_colour red
_exptl_crystal_density_diffrn 1.329
_exptl_crystal_density_method 'not measured'
_exptl_crystal_description block
_exptl_crystal_F_000 1398.00
_exptl_crystal_size_max 0.30
_exptl_crystal_size_mid 0.30
_exptl_crystal_size_min 0.30
_refine_diff_density_max 1.54
_refine_diff_density_min -0.70
_refine_ls_abs_structure_details 'Flack, H. D. (1983), Acta Cryst. A39, 876-881.  1808 Friedel Pairs'
_refine_ls_abs_structure_Flack 0.00(5)
_refine_ls_extinction_method none
_refine_ls_goodness_of_fit_ref 1.005
_refine_ls_hydrogen_treatment refall
_refine_ls_number_parameters 252
_refine_ls_number_reflns 4025
_refine_ls_R_factor_gt 0.0311
_refine_ls_shift/su_max 0.0023
_refine_ls_structure_factor_coef Fsqd
_refine_ls_weighting_details 'w = 1/[0.0009Fo^2^ + 1.0000\s(Fo^2^)]/(4Fo^2^)'
_refine_ls_weighting_scheme calc
_refine_ls_wR_factor_ref 0.0953
_reflns_number_gt 3408
_reflns_number_total 4030
_reflns_threshold_expression F^2^>2.0\s(F^2^)
_cod_data_source_file om070216asi20070308_013450.cif
_cod_data_source_block '_compound8_______________'
_cod_original_formula_sum 'C44 H50 Cl2 P2 Ru2 '
_cod_database_code 4073277

loop_
_symmetry_equiv_pos_site_id
_symmetry_equiv_pos_as_xyz
1 +X,+Y,+Z
2 -Y,+X-Y,2/3+Z
3 -X+Y,-X,1/3+Z
4 +Y,+X,-Z
5 +X-Y,-Y,1/3-Z
6 -X,-X+Y,2/3-Z

loop_
_atom_site_label
_atom_site_type_symbol
_atom_site_fract_x
_atom_site_fract_y
_atom_site_fract_z
_atom_site_U_iso_or_equiv
_atom_site_adp_type
_atom_site_occupancy
_atom_site_symmetry_multiplicity
_atom_site_calc_flag
_atom_site_refinement_flags
Ru(1) Ru 0.37561(3) 0.08768(3) 0.56587(4) 0.01975(11) Uani 1.00 1 d .
Cl(1) Cl 0.27451(9) -0.06865(9) 0.56683(10) 0.0251(3) Uani 1.00 1 d .
P(1) P 0.48087(9) 0.05260(9) 0.59935(12) 0.0208(3) Uani 1.00 1 d .
C(1) C 0.4254(4) 0.2221(3) 0.5466(4) 0.0309(17) Uani 1.00 1 d .
C(2) C 0.4452(3) 0.1892(3) 0.4506(5) 0.0303(17) Uani 1.00 1 d .
C(3) C 0.3649(4) 0.1262(3) 0.4017(4) 0.0333(18) Uani 1.00 1 d .
C(4) C 0.2969(3) 0.1238(3) 0.4662(5) 0.0343(18) Uani 1.00 1 d .
C(5) C 0.3320(4) 0.1824(4) 0.5538(5) 0.0364(19) Uani 1.00 1 d .
C(6) C 0.4870(5) 0.2935(4) 0.6182(6) 0.061(2) Uani 1.00 1 d .
C(7) C 0.5320(4) 0.2204(4) 0.4057(6) 0.056(2) Uani 1.00 1 d .
C(8) C 0.3494(5) 0.0825(5) 0.2923(5) 0.061(2) Uani 1.00 1 d .
C(9) C 0.2029(4) 0.0680(5) 0.4440(7) 0.065(2) Uani 1.00 1 d .
C(10) C 0.2854(5) 0.2004(5) 0.6390(6) 0.065(3) Uani 1.00 1 d .
C(11) C 0.5821(3) 0.1392(3) 0.6537(4) 0.0235(15) Uani 1.00 1 d .
C(12) C 0.6623(3) 0.1667(4) 0.6065(4) 0.0326(17) Uani 1.00 1 d .
C(13) C 0.7367(4) 0.2345(4) 0.6515(6) 0.043(2) Uani 1.00 1 d .
C(14) C 0.7309(4) 0.2740(4) 0.7441(5) 0.047(2) Uani 1.00 1 d .
C(15) C 0.6511(3) 0.2488(3) 0.7930(5) 0.0359(18) Uani 1.00 1 d .
C(16) C 0.5775(3) 0.1817(3) 0.7457(5) 0.0291(16) Uani 1.00 1 d .
C(17) C 0.5101(3) 0.0026(3) 0.4905(5) 0.0264(15) Uani 1.00 1 d .
C(18) C 0.5728(4) -0.0216(3) 0.5011(5) 0.0354(18) Uani 1.00 1 d .
C(19) C 0.5923(4) -0.0586(4) 0.4155(6) 0.047(2) Uani 1.00 1 d .
C(20) C 0.5472(5) -0.0749(4) 0.3182(6) 0.058(2) Uani 1.00 1 d .
C(21) C 0.4843(4) -0.0531(4) 0.3059(5) 0.043(2) Uani 1.00 1 d .
C(22) C 0.4654(4) -0.0162(3) 0.3921(4) 0.0320(17) Uani 1.00 1 d .
H(1) H 0.4572 0.3049 0.6740 0.075 Uiso 1.00 1 c R
H(2) H 0.5192 0.3435 0.5751 0.075 Uiso 1.00 1 c R
H(3) H 0.5247 0.2773 0.6510 0.075 Uiso 1.00 1 c R
H(4) H 0.5731 0.2647 0.4512 0.069 Uiso 1.00 1 c R
H(5) H 0.5350 0.2421 0.3338 0.069 Uiso 1.00 1 c R
H(6) H 0.5436 0.1745 0.4029 0.069 Uiso 1.00 1 c R
H(7) H 0.4036 0.0986 0.2608 0.085 Uiso 1.00 1 c R
H(8) H 0.3190 0.1004 0.2457 0.085 Uiso 1.00 1 c R
H(9) H 0.3175 0.0220 0.3008 0.085 Uiso 1.00 1 c R
H(10) H 0.1958 0.0356 0.3794 0.077 Uiso 1.00 1 c R
H(11) H 0.1770 0.1023 0.4341 0.077 Uiso 1.00 1 c R
H(12) H 0.1766 0.0301 0.5041 0.077 Uiso 1.00 1 c R
H(13) H 0.2255 0.1640 0.6287 0.092 Uiso 1.00 1 c R
H(14) H 0.2992 0.2585 0.6338 0.092 Uiso 1.00 1 c R
H(15) H 0.3013 0.1902 0.7093 0.092 Uiso 1.00 1 c R
H(16) H 0.6660 0.1378 0.5433 0.039 Uiso 1.00 1 c R
H(17) H 0.7907 0.2532 0.6178 0.046 Uiso 1.00 1 c R
H(18) H 0.7813 0.3192 0.7763 0.048 Uiso 1.00 1 c R
H(19) H 0.6467 0.2772 0.8562 0.040 Uiso 1.00 1 c R
H(20) H 0.5230 0.1639 0.7778 0.035 Uiso 1.00 1 c R
H(21) H 0.6034 -0.0112 0.5681 0.044 Uiso 1.00 1 c R
H(22) H 0.6355 -0.0739 0.4230 0.060 Uiso 1.00 1 c R
H(23) H 0.5590 -0.1024 0.2597 0.065 Uiso 1.00 1 c R
H(24) H 0.4551 -0.0623 0.2379 0.049 Uiso 1.00 1 c R
H(25) H 0.4204 -0.0036 0.3850 0.035 Uiso 1.00 1 c R

loop_
_atom_site_aniso_label
_atom_site_aniso_U_11
_atom_site_aniso_U_22
_atom_site_aniso_U_33
_atom_site_aniso_U_12
_atom_site_aniso_U_13
_atom_site_aniso_U_23
Ru(1) 0.0225(2) 0.0176(2) 0.0192(2) 0.0101(2) -0.0010(2) 0.0011(2)
Cl(1) 0.0271(7) 0.0210(6) 0.0225(7) 0.0085(5) -0.0025(5) -0.0003(5)
P(1) 0.0209(7) 0.0195(7) 0.0201(7) 0.0087(5) 0.0024(5) 0.0027(5)
C(1) 0.044(4) 0.021(2) 0.026(3) 0.015(2) -0.005(2) 0.006(2)
C(2) 0.036(3) 0.024(3) 0.030(3) 0.014(2) 0.003(2) 0.011(2)
C(3) 0.051(4) 0.033(3) 0.024(3) 0.026(3) -0.010(2) 0.000(2)
C(4) 0.033(3) 0.027(3) 0.047(4) 0.018(2) -0.018(3) -0.000(2)
C(5) 0.048(4) 0.035(3) 0.037(3) 0.029(3) 0.006(3) 0.015(3)
C(6) 0.100(6) 0.027(3) 0.059(5) 0.034(4) -0.037(4) -0.010(3)
C(7) 0.059(4) 0.049(4) 0.064(5) 0.031(3) 0.022(4) 0.030(4)
C(8) 0.107(6) 0.073(5) 0.033(3) 0.068(5) -0.023(3) -0.012(3)
C(9) 0.043(4) 0.049(4) 0.100(7) 0.021(3) -0.020(4) 0.016(4)
C(10) 0.093(6) 0.068(5) 0.068(5) 0.067(5) 0.032(4) 0.026(4)
C(11) 0.025(2) 0.019(2) 0.024(3) 0.010(2) -0.004(2) 0.004(2)
C(12) 0.036(3) 0.035(3) 0.025(3) 0.017(3) 0.005(2) 0.010(2)
C(13) 0.020(3) 0.046(4) 0.050(4) 0.006(3) 0.002(3) 0.015(3)
C(14) 0.039(4) 0.028(3) 0.054(4) 0.002(3) -0.017(3) 0.007(3)
C(15) 0.033(3) 0.026(3) 0.041(4) 0.009(2) -0.007(3) -0.001(2)
C(16) 0.025(3) 0.028(3) 0.034(3) 0.012(2) 0.001(2) 0.008(2)
C(17) 0.028(3) 0.018(2) 0.033(3) 0.011(2) 0.010(2) 0.005(2)
C(18) 0.042(3) 0.032(3) 0.037(4) 0.022(3) 0.013(3) 0.006(2)
C(19) 0.054(4) 0.031(3) 0.065(5) 0.027(3) 0.032(4) 0.014(3)
C(20) 0.081(5) 0.025(3) 0.055(5) 0.018(3) 0.034(4) -0.004(3)
C(21) 0.051(4) 0.034(3) 0.036(4) 0.016(3) 0.008(3) -0.003(3)
C(22) 0.035(3) 0.018(3) 0.036(3) 0.007(2) 0.004(2) 0.001(2)

loop_
_atom_type_symbol
_atom_type_description
_atom_type_scat_dispersion_real
_atom_type_scat_dispersion_imag
_atom_type_scat_source
C C 0.003 0.002
;
International Tables for Crystallography
(1992, Vol. C, Tables 4.2.6.8 and 6.1.1.4)
;
H H 0.000 0.000
;
International Tables for Crystallography
(1992, Vol. C, Table 6.1.1.4)
;
Cl Cl 0.148 0.159
;
International Tables for Crystallography
(1992, Vol. C, Tables 4.2.6.8 and 6.1.1.4)
;
P P 0.102 0.094
;
International Tables for Crystallography
(1992, Vol. C, Tables 4.2.6.8 and 6.1.1.4)
;
Ru Ru -1.259 0.836
;
International Tables for Crystallography
(1992, Vol. C, Tables 4.2.6.8 and 6.1.1.4)
;

loop_
_geom_angle_atom_site_label_1
_geom_angle_atom_site_label_2
_geom_angle_atom_site_label_3
_geom_angle
_geom_angle_site_symmetry_1
_geom_angle_site_symmetry_3
Cl(1) Ru(1) Cl(1) 81.41(4) . 5_556
Cl(1) Ru(1) P(1) 85.74(5) . .
Cl(1) Ru(1) C(1) 160.9(2) . .
Cl(1) Ru(1) C(2) 139.24(15) . .
Cl(1) Ru(1) C(3) 103.72(14) . .
Cl(1) Ru(1) C(4) 97.05(14) . .
Cl(1) Ru(1) C(5) 122.37(15) . .
Cl(1) Ru(1) P(1) 87.55(5) 5_556 .
Cl(1) Ru(1) C(1) 101.53(16) 5_556 .
Cl(1) Ru(1) C(2) 139.09(16) 5_556 .
Cl(1) Ru(1) C(3) 154.1(2) 5_556 .
Cl(1) Ru(1) C(4) 116.15(19) 5_556 .
Cl(1) Ru(1) C(5) 91.27(18) 5_556 .
P(1) Ru(1) C(1) 113.1(2) . .
P(1) Ru(1) C(2) 98.0(2) . .
P(1) Ru(1) C(3) 118.0(2) . .
P(1) Ru(1) C(4) 156.30(18) . .
P(1) Ru(1) C(5) 151.37(14) . .
C(1) Ru(1) C(2) 39.2(2) . .
C(1) Ru(1) C(3) 65.6(2) . .
C(1) Ru(1) C(4) 64.6(2) . .
C(1) Ru(1) C(5) 39.3(2) . .
C(2) Ru(1) C(3) 39.3(2) . .
C(2) Ru(1) C(4) 64.8(2) . .
C(2) Ru(1) C(5) 65.2(2) . .
C(3) Ru(1) C(4) 38.5(2) . .
C(3) Ru(1) C(5) 64.3(2) . .
C(4) Ru(1) C(5) 37.3(2) . .
Ru(1) Cl(1) Ru(1) 95.40(4) . 5_556
Ru(1) P(1) P(1) 106.97(7) . 5_556
Ru(1) P(1) C(11) 115.7(2) . .
Ru(1) P(1) C(17) 119.0(2) . .
P(1) P(1) C(11) 105.4(2) 5_556 .
P(1) P(1) C(17) 102.2(2) 5_556 .
C(11) P(1) C(17) 105.9(2) . .
Ru(1) C(1) C(2) 70.8(3) . .
Ru(1) C(1) C(5) 73.2(3) . .
Ru(1) C(1) C(6) 128.6(5) . .
C(2) C(1) C(5) 107.9(4) . .
C(2) C(1) C(6) 127.0(6) . .
C(5) C(1) C(6) 124.4(6) . .
Ru(1) C(2) C(1) 70.0(3) . .
Ru(1) C(2) C(3) 70.9(3) . .
Ru(1) C(2) C(7) 128.6(5) . .
C(1) C(2) C(3) 107.6(5) . .
C(1) C(2) C(7) 125.4(5) . .
C(3) C(2) C(7) 126.8(6) . .
Ru(1) C(3) C(2) 69.8(3) . .
Ru(1) C(3) C(4) 72.2(3) . .
Ru(1) C(3) C(8) 132.6(5) . .
C(2) C(3) C(4) 107.5(5) . .
C(2) C(3) C(8) 128.9(6) . .
C(4) C(3) C(8) 122.5(6) . .
Ru(1) C(4) C(3) 69.3(4) . .
Ru(1) C(4) C(5) 71.9(4) . .
Ru(1) C(4) C(9) 125.5(5) . .
C(3) C(4) C(5) 109.6(5) . .
C(3) C(4) C(9) 125.5(6) . .
C(5) C(4) C(9) 124.9(7) . .
Ru(1) C(5) C(1) 67.5(4) . .
Ru(1) C(5) C(4) 70.8(4) . .
Ru(1) C(5) C(10) 125.8(5) . .
C(1) C(5) C(4) 107.2(6) . .
C(1) C(5) C(10) 125.3(5) . .
C(4) C(5) C(10) 127.5(6) . .
P(1) C(11) C(12) 124.5(4) . .
P(1) C(11) C(16) 117.1(4) . .
C(12) C(11) C(16) 118.4(4) . .
C(11) C(12) C(13) 121.2(6) . .
C(12) C(13) C(14) 119.4(6) . .
C(13) C(14) C(15) 121.0(5) . .
C(14) C(15) C(16) 118.6(6) . .
C(11) C(16) C(15) 121.4(5) . .
P(1) C(17) C(18) 124.2(4) . .
P(1) C(17) C(22) 118.2(5) . .
C(18) C(17) C(22) 117.5(6) . .
C(17) C(18) C(19) 121.4(6) . .
C(18) C(19) C(20) 119.2(8) . .
C(19) C(20) C(21) 120.7(8) . .
C(20) C(21) C(22) 119.4(6) . .
C(17) C(22) C(21) 121.7(7) . .
C(1) C(6) H(1) 110.3 . .
C(1) C(6) H(2) 109.4 . .
C(1) C(6) H(3) 108.7(8) . .
H(1) C(6) H(2) 109.5 . .
H(1) C(6) H(3) 109.5 . .
H(2) C(6) H(3) 109.5 . .
C(2) C(7) H(4) 109.6 . .
C(2) C(7) H(5) 109.3 . .
C(2) C(7) H(6) 109.5(7) . .
H(4) C(7) H(5) 109.5 . .
H(4) C(7) H(6) 109.5 . .
H(5) C(7) H(6) 109.5 . .
C(3) C(8) H(7) 107.8 . .
C(3) C(8) H(8) 109.9 . .
C(3) C(8) H(9) 110.7(6) . .
H(7) C(8) H(8) 109.5 . .
H(7) C(8) H(9) 109.5 . .
H(8) C(8) H(9) 109.5 . .
C(4) C(9) H(10) 108.8 . .
C(4) C(9) H(11) 110.1 . .
C(4) C(9) H(12) 109.5(9) . .
H(10) C(9) H(11) 109.5 . .
H(10) C(9) H(12) 109.5 . .
H(11) C(9) H(12) 109.5 . .
C(5) C(10) H(13) 109.4 . .
C(5) C(10) H(14) 109.4 . .
C(5) C(10) H(15) 109.6(12) . .
H(13) C(10) H(14) 109.5 . .
H(13) C(10) H(15) 109.5 . .
H(14) C(10) H(15) 109.5 . .
C(11) C(12) H(16) 118.9 . .
C(13) C(12) H(16) 119.9 . .
C(12) C(13) H(17) 120.3 . .
C(14) C(13) H(17) 120.4 . .
C(13) C(14) H(18) 119.9 . .
C(15) C(14) H(18) 119.1 . .
C(14) C(15) H(19) 121.1 . .
C(16) C(15) H(19) 120.2 . .
C(11) C(16) H(20) 119.0 . .
C(15) C(16) H(20) 119.7 . .
C(17) C(18) H(21) 119.7 . .
C(19) C(18) H(21) 118.9 . .
C(18) C(19) H(22) 120.8 . .
C(20) C(19) H(22) 120.0 . .
C(19) C(20) H(23) 119.6 . .
C(21) C(20) H(23) 119.6 . .
C(20) C(21) H(24) 120.5 . .
C(22) C(21) H(24) 120.1 . .
C(17) C(22) H(25) 118.7 . .
C(21) C(22) H(25) 119.6 . .

loop_
_geom_bond_atom_site_label_1
_geom_bond_atom_site_label_2
_geom_bond_distance
_geom_bond_site_symmetry_2
Ru(1) Cl(1) 2.4732(13) .
Ru(1) Cl(1) 2.4978(13) 5_556
Ru(1) P(1) 2.315(2) .
Ru(1) C(1) 2.134(6) .
Ru(1) C(2) 2.144(5) .
Ru(1) C(3) 2.159(6) .
Ru(1) C(4) 2.198(7) .
Ru(1) C(5) 2.211(8) .
P(1) P(1) 2.321(2) 5_556
P(1) C(11) 1.831(4) .
P(1) C(17) 1.823(7) .
C(1) C(2) 1.437(9) .
C(1) C(5) 1.464(9) .
C(1) C(6) 1.489(8) .
C(2) C(3) 1.447(7) .
C(2) C(7) 1.477(10) .
C(3) C(4) 1.436(10) .
C(3) C(8) 1.501(9) .
C(4) C(5) 1.410(8) .
C(4) C(9) 1.499(8) .
C(5) C(10) 1.470(12) .
C(11) C(12) 1.396(8) .
C(11) C(16) 1.383(9) .
C(12) C(13) 1.397(7) .
C(13) C(14) 1.365(11) .
C(14) C(15) 1.406(10) .
C(15) C(16) 1.396(7) .
C(17) C(18) 1.403(11) .
C(17) C(22) 1.389(8) .
C(18) C(19) 1.375(11) .
C(19) C(20) 1.384(11) .
C(20) C(21) 1.381(14) .
C(21) C(22) 1.374(10) .
C(6) H(1) 0.950 .
C(6) H(2) 0.950 .
C(6) H(3) 0.950(14) .
C(7) H(4) 0.950 .
C(7) H(5) 0.950 .
C(7) H(6) 0.950(14) .
C(8) H(7) 0.950 .
C(8) H(8) 0.950 .
C(8) H(9) 0.950(11) .
C(9) H(10) 0.950 .
C(9) H(11) 0.950 .
C(9) H(12) 0.950(12) .
C(10) H(13) 0.950 .
C(10) H(14) 0.950 .
C(10) H(15) 0.950(12) .
C(12) H(16) 0.950 .
C(13) H(17) 0.950 .
C(14) H(18) 0.950 .
C(15) H(19) 0.950 .
C(16) H(20) 0.950 .
C(18) H(21) 0.950 .
C(19) H(22) 0.950 .
C(20) H(23) 0.950 .
C(21) H(24) 0.950 .
C(22) H(25) 0.950 .

loop_
_geom_contact_atom_site_label_1
_geom_contact_atom_site_label_2
_geom_contact_distance
_geom_contact_site_symmetry_2
Ru(1) Ru(1) 3.6768(6) 5_556
